data_2217488
loop_
_publ_author_name
'Wang, Lei'
'Zhou, Xiang-Ge'
'Li, Rui-Xiang'

_publ_section_title
;
 Dichlorido(\h^6^-toluene)[tris(4-methoxyphenyl)phosphine]ruthenium(II)
;
_journal_coeditor_code DN2314
_journal_issue 2
_journal_name_full 'Acta Crystallographica Section E'
_journal_page_first m429
_journal_page_last m429
_journal_paper_doi 10.1107/S1600536808002341
_journal_volume 64
_journal_year 2008
_chemical_formula_iupac '[Ru Cl2 (C7 H8) (C21 H21 O3P)]'
_chemical_formula_moiety 'C28 H29 Cl2 O3 P Ru'
_chemical_formula_sum 'C28 H29 Cl2 O3 P Ru'
_chemical_formula_weight 616.45
_chemical_name_systematic
;
Dichlorido(\h^6^-toluene)[tris(4-methoxyphenyl)phosphine]ruthenium(II)
;
_space_group_IT_number 33
_symmetry_cell_setting orthorhombic
_symmetry_space_group_name_Hall 'P 2c -2n'
_symmetry_space_group_name_H-M 'P n a 21'
_atom_sites_solution_hydrogens geom
_atom_sites_solution_primary direct
_atom_sites_solution_secondary difmap
_audit_creation_method SHELXL-97
_cell_angle_alpha 90.00
_cell_angle_beta 90.00
_cell_angle_gamma 90.00
_cell_formula_units_Z 4
_cell_length_a 22.1789(2)
_cell_length_b 8.05640(10)
_cell_length_c 14.9717(2)
_cell_measurement_reflns_used 9291
_cell_measurement_temperature 296(2)
_cell_measurement_theta_max 27.37
_cell_measurement_theta_min 2.29
_cell_volume 2675.17(5)
_computing_cell_refinement 'SAINT (Bruker, 1997)'
_computing_data_collection 'SMART (Bruker, 1997)'
_computing_data_reduction 'SAINT (Bruker, 1997)'
_computing_molecular_graphics 'ORTEPIII (Burnett & Johnson, 1996) and ORTEP-3 for Windows (Farrugia, 1997)'
_computing_publication_material 'SHELXL97 (Sheldrick, 2008)'
_computing_structure_refinement 'SHELXL97 (Sheldrick, 2008)'
_computing_structure_solution 'SHELXS97 (Sheldrick, 2008)'
_diffrn_ambient_temperature 296(2)
_diffrn_measured_fraction_theta_full 0.999
_diffrn_measured_fraction_theta_max 0.999
_diffrn_measurement_device_type 'Bruker SMART CCD area-detector'
_diffrn_measurement_method '\f and \w'
_diffrn_radiation_monochromator graphite
_diffrn_radiation_source 'fine-focus sealed tube'
_diffrn_radiation_type MoK\a
_diffrn_radiation_wavelength 0.71073
_diffrn_reflns_av_R_equivalents 0.0388
_diffrn_reflns_av_sigmaI/netI 0.0397
_diffrn_reflns_limit_h_max 28
_diffrn_reflns_limit_h_min -25
_diffrn_reflns_limit_k_max 9
_diffrn_reflns_limit_k_min -10
_diffrn_reflns_limit_l_max 16
_diffrn_reflns_limit_l_min -19
_diffrn_reflns_number 20209
_diffrn_reflns_theta_full 27.43
_diffrn_reflns_theta_max 27.43
_diffrn_reflns_theta_min 1.84
_exptl_absorpt_coefficient_mu 0.874
_exptl_absorpt_correction_T_max 1.000
_exptl_absorpt_correction_T_min 0.786
_exptl_absorpt_correction_type multi-scan
_exptl_absorpt_process_details '(SADABS; Sheldrick, 1996)'
_exptl_crystal_colour red
_exptl_crystal_density_diffrn 1.531
_exptl_crystal_density_method 'not measured'
_exptl_crystal_description block
_exptl_crystal_F_000 1256
_exptl_crystal_size_max 0.24
_exptl_crystal_size_mid 0.18
_exptl_crystal_size_min 0.16
_refine_diff_density_max 0.310
_refine_diff_density_min -0.379
_refine_ls_abs_structure_details 'Flack (1983), 2694 Friedel pairs'
_refine_ls_abs_structure_Flack 0.02(3)
_refine_ls_extinction_method none
_refine_ls_goodness_of_fit_ref 1.014
_refine_ls_hydrogen_treatment constr
_refine_ls_matrix_type full
_refine_ls_number_parameters 320
_refine_ls_number_reflns 5872
_refine_ls_number_restraints 1
_refine_ls_restrained_S_all 1.014
_refine_ls_R_factor_all 0.0462
_refine_ls_R_factor_gt 0.0318
_refine_ls_shift/su_max 0.006
_refine_ls_shift/su_mean 0.000
_refine_ls_structure_factor_coef Fsqd
_refine_ls_weighting_details 'calc w=1/[\s^2^(Fo^2^)+(0.0336P)^2^+0.3363P] where P=(Fo^2^+2Fc^2^)/3'
_refine_ls_weighting_scheme calc
_refine_ls_wR_factor_gt 0.0674
_refine_ls_wR_factor_ref 0.0739
_reflns_number_gt 4769
_reflns_number_total 5872
_reflns_threshold_expression I>2\s(I)
_cod_data_source_file dn2314.cif
_cod_data_source_block I
_cod_depositor_comments
;
The following automatic conversions were performed:
'_symmetry_cell_setting' value 'Orthorhombic' changed to 'orthorhombic'
according to '/home/saulius/struct/CIF-dictionaries/cif_core.dic'
dictionary named 'cif_core.dic' version 2.4.1 from 2010-06-29.

Automatic conversion script
Id: cif_fix_enum 1527 2010-12-29 10:47:43Z saulius 

The following automatic conversions were performed:

'_symmetry_cell_setting' value 'Orthorhombic' changed to
'orthorhombic' according to
/home/saulius/struct/CIF-dictionaries/cif_core.dic dictionary named
'cif_core.dic' version 2.4.1 from 2010-06-29.

Automatic conversion script
Id: cif_fix_values 1715 2011-07-08 13:25:40Z adriana 
;
_cod_database_code 2217488
_cod_database_fobs_code 2217488

loop_
_symmetry_equiv_pos_as_xyz
'x, y, z'
'-x, -y, z+1/2'
'x+1/2, -y+1/2, z'
'-x+1/2, y+1/2, z+1/2'

loop_
_atom_site_type_symbol
_atom_site_label
_atom_site_fract_x
_atom_site_fract_y
_atom_site_fract_z
_atom_site_U_iso_or_equiv
_atom_site_adp_type
_atom_site_calc_flag
_atom_site_refinement_flags
_atom_site_occupancy
Ru Ru1 0.028202(10) 0.41346(3) 0.250174(17) 0.03771(8) Uani d . 1
Cl Cl1 -0.02863(3) 0.66837(10) 0.25738(10) 0.0516(2) Uani d . 1
Cl Cl2 0.02193(5) 0.39771(16) 0.41065(7) 0.0546(3) Uani d . 1
P P1 0.11610(3) 0.57488(10) 0.26850(6) 0.0369(2) Uani d . 1
O O1 0.33118(13) 0.1364(5) 0.3048(3) 0.0908(11) Uani d . 1
O O2 0.16853(16) 1.0540(4) 0.5626(2) 0.0676(9) Uani d . 1
O O3 0.16755(16) 1.0654(4) -0.0232(2) 0.0697(10) Uani d . 1
C C1 -0.03640(19) 0.3238(5) 0.1463(3) 0.0566(11) Uani d . 1
C C2 -0.03993(19) 0.2176(5) 0.2200(3) 0.0585(11) Uani d . 1
H H2 -0.0769 0.1954 0.2468 0.070 Uiso calc R 1
C C3 0.01204(19) 0.1465(4) 0.2524(4) 0.0659(10) Uani d . 1
H H3 0.0094 0.0774 0.3020 0.079 Uiso calc R 1
C C4 0.0672(2) 0.1728(6) 0.2150(4) 0.0718(14) Uani d . 1
H H4 0.1011 0.1190 0.2373 0.086 Uiso calc R 1
C C5 0.0722(2) 0.2804(7) 0.1433(4) 0.0750(15) Uani d . 1
H H5 0.1101 0.3023 0.1193 0.090 Uiso calc R 1
C C6 0.0214(2) 0.3568(7) 0.1062(3) 0.0583(13) Uani d . 1
H H6 0.0249 0.4268 0.0571 0.070 Uiso calc R 1
C C7 -0.0898(3) 0.4094(7) 0.1111(4) 0.0903(17) Uani d . 1
H H7A -0.1088 0.3412 0.0666 0.135 Uiso calc R 1
H H7B -0.0779 0.5130 0.0848 0.135 Uiso calc R 1
H H7C -0.1177 0.4299 0.1589 0.135 Uiso calc R 1
C C8 0.18120(14) 0.4366(4) 0.2741(2) 0.0406(8) Uani d . 1
C C9 0.18462(16) 0.3298(5) 0.3461(3) 0.0538(10) Uani d . 1
H H9 0.1529 0.3272 0.3867 0.065 Uiso calc R 1
C C10 0.23391(16) 0.2258(5) 0.3599(3) 0.0554(11) Uani d . 1
H H10 0.2358 0.1569 0.4097 0.067 Uiso calc R 1
C C11 0.27966(15) 0.2278(5) 0.2982(3) 0.0579(12) Uani d . 1
C C12 0.27647(17) 0.3296(6) 0.2242(3) 0.0660(13) Uani d . 1
H H12 0.3071 0.3276 0.1817 0.079 Uiso calc R 1
C C13 0.22733(16) 0.4352(5) 0.2131(3) 0.0503(9) Uani d . 1
H H13 0.2258 0.5054 0.1638 0.060 Uiso calc R 1
C C14 0.3391(2) 0.0338(6) 0.3805(4) 0.0813(15) Uani d . 1
H H14A 0.3379 0.1005 0.4336 0.122 Uiso calc R 1
H H14B 0.3773 -0.0215 0.3767 0.122 Uiso calc R 1
H H14C 0.3074 -0.0473 0.3826 0.122 Uiso calc R 1
C C15 0.12828(16) 0.7071(4) 0.3662(2) 0.0375(8) Uani d . 1
C C16 0.18449(16) 0.7142(5) 0.4088(2) 0.0459(9) Uani d . 1
H H16 0.2146 0.6399 0.3924 0.055 Uiso calc R 1
C C17 0.19565(17) 0.8287(5) 0.4743(3) 0.0501(9) Uani d . 1
H H17 0.2330 0.8305 0.5024 0.060 Uiso calc R 1
C C18 0.15195(19) 0.9417(5) 0.4989(3) 0.0478(10) Uani d . 1
C C19 0.0950(2) 0.9340(5) 0.4593(3) 0.0510(11) Uani d . 1
H H19 0.0648 1.0069 0.4768 0.061 Uiso calc R 1
C C20 0.08419(17) 0.8170(5) 0.3939(3) 0.0455(9) Uani d . 1
H H20 0.0462 0.8119 0.3678 0.055 Uiso calc R 1
C C21 0.1238(3) 1.1644(7) 0.5972(4) 0.0848(16) Uani d . 1
H H21A 0.1107 1.2384 0.5508 0.127 Uiso calc R 1
H H21B 0.1406 1.2275 0.6455 0.127 Uiso calc R 1
H H21C 0.0900 1.1013 0.6185 0.127 Uiso calc R 1
C C22 0.13174(18) 0.7223(5) 0.1775(2) 0.0406(9) Uani d . 1
C C23 0.18352(19) 0.8211(5) 0.1782(3) 0.0532(10) Uani d . 1
H H23 0.2109 0.8122 0.2250 0.064 Uiso calc R 1
C C24 0.19421(19) 0.9319(5) 0.1096(3) 0.0576(10) Uani d . 1
H H24 0.2294 0.9945 0.1095 0.069 Uiso calc R 1
C C25 0.1531(2) 0.9506(5) 0.0412(3) 0.0509(10) Uani d . 1
C C26 0.1007(2) 0.8580(5) 0.0417(3) 0.0539(11) Uani d . 1
H H26 0.0720 0.8721 -0.0031 0.065 Uiso calc R 1
C C27 0.09122(18) 0.7437(5) 0.1096(3) 0.0461(10) Uani d . 1
H H27 0.0563 0.6799 0.1089 0.055 Uiso calc R 1
C C28 0.1281(3) 1.0834(7) -0.0964(4) 0.0909(19) Uani d . 1
H H28A 0.1224 0.9777 -0.1247 0.136 Uiso calc R 1
H H28B 0.1451 1.1602 -0.1385 0.136 Uiso calc R 1
H H28C 0.0900 1.1248 -0.0759 0.136 Uiso calc R 1

loop_
_atom_site_aniso_label
_atom_site_aniso_U_11
_atom_site_aniso_U_22
_atom_site_aniso_U_33
_atom_site_aniso_U_12
_atom_site_aniso_U_13
_atom_site_aniso_U_23
Ru1 0.03768(12) 0.03808(13) 0.03737(14) 0.00240(10) 0.00388(15) -0.00205(18)
Cl1 0.0416(3) 0.0481(4) 0.0652(6) 0.0107(3) -0.0072(5) -0.0108(6)
Cl2 0.0603(7) 0.0666(8) 0.0368(5) -0.0049(5) 0.0090(4) 0.0002(5)
P1 0.0342(4) 0.0391(4) 0.0374(6) 0.0053(3) 0.0039(3) 0.0028(4)
O1 0.0566(17) 0.106(2) 0.110(3) 0.0447(17) 0.0301(17) 0.045(2)
O2 0.079(2) 0.068(2) 0.056(2) 0.0084(17) -0.0140(16) -0.0150(16)
O3 0.085(2) 0.058(2) 0.066(2) -0.0173(17) -0.0039(17) 0.0198(17)
C1 0.066(3) 0.043(2) 0.060(2) 0.003(2) -0.031(2) -0.016(2)
C2 0.061(2) 0.049(2) 0.065(3) -0.0174(19) 0.0051(19) -0.006(2)
C3 0.098(3) 0.0372(17) 0.062(2) 0.0010(18) -0.013(4) 0.003(3)
C4 0.073(3) 0.047(2) 0.095(4) 0.019(2) -0.003(3) -0.026(3)
C5 0.067(3) 0.079(4) 0.079(3) -0.003(3) 0.026(3) -0.040(3)
C6 0.086(4) 0.050(3) 0.039(3) -0.011(3) 0.002(2) -0.006(2)
C7 0.099(4) 0.090(4) 0.081(4) -0.020(3) -0.013(3) 0.001(3)
C8 0.0364(15) 0.0409(18) 0.044(2) 0.0012(13) 0.0061(14) 0.0031(15)
C9 0.044(2) 0.055(2) 0.062(3) 0.0124(18) 0.0195(18) 0.016(2)
C10 0.043(2) 0.053(2) 0.070(3) 0.0092(18) 0.0145(18) 0.022(2)
C11 0.042(2) 0.055(3) 0.076(3) 0.0142(19) 0.0112(18) 0.010(2)
C12 0.046(2) 0.082(3) 0.070(3) 0.020(2) 0.0230(19) 0.023(3)
C13 0.044(2) 0.061(2) 0.046(2) 0.0106(17) 0.0116(16) 0.0108(18)
C14 0.057(3) 0.070(3) 0.117(4) 0.024(2) 0.012(3) 0.031(3)
C15 0.0349(18) 0.038(2) 0.0401(19) 0.0029(15) 0.0009(15) 0.0029(16)
C16 0.0409(18) 0.054(2) 0.043(2) 0.0074(17) 0.0026(16) -0.0038(18)
C17 0.043(2) 0.064(3) 0.043(2) 0.0007(19) -0.0061(16) 0.001(2)
C18 0.057(2) 0.048(3) 0.038(2) 0.0019(19) -0.0024(18) 0.0016(18)
C19 0.054(2) 0.051(3) 0.049(2) 0.014(2) -0.0048(18) -0.006(2)
C20 0.0408(19) 0.048(2) 0.048(2) 0.0120(18) -0.0079(17) -0.0041(19)
C21 0.111(4) 0.079(4) 0.065(3) 0.027(4) -0.015(3) -0.023(3)
C22 0.046(2) 0.037(2) 0.039(2) 0.0029(17) 0.0057(16) 0.0002(16)
C23 0.054(2) 0.052(3) 0.054(2) -0.003(2) -0.0089(18) 0.0054(19)
C24 0.053(2) 0.055(2) 0.064(3) -0.011(2) 0.004(2) 0.009(2)
C25 0.069(3) 0.038(2) 0.045(2) -0.005(2) 0.006(2) 0.0030(19)
C26 0.061(3) 0.049(3) 0.052(2) -0.002(2) -0.007(2) 0.006(2)
C27 0.045(2) 0.045(2) 0.049(2) -0.0058(18) 0.0004(17) 0.0055(19)
C28 0.132(5) 0.080(4) 0.061(3) -0.025(4) -0.023(3) 0.026(3)

loop_
_atom_type_symbol
_atom_type_description
_atom_type_scat_dispersion_real
_atom_type_scat_dispersion_imag
_atom_type_scat_source
C C 0.0033 0.0016 'International Tables Vol C Tables 4.2.6.8 and 6.1.1.4'
H H 0.0000 0.0000 'International Tables Vol C Tables 4.2.6.8 and 6.1.1.4'
O O 0.0106 0.0060 'International Tables Vol C Tables 4.2.6.8 and 6.1.1.4'
P P 0.1023 0.0942 'International Tables Vol C Tables 4.2.6.8 and 6.1.1.4'
Cl Cl 0.1484 0.1585 'International Tables Vol C Tables 4.2.6.8 and 6.1.1.4'
Ru Ru -1.2594 0.8363 'International Tables Vol C Tables 4.2.6.8 and 6.1.1.4'

loop_
_geom_angle_atom_site_label_1
_geom_angle_atom_site_label_2
_geom_angle_atom_site_label_3
_geom_angle
C5 Ru1 C3 66.2(2)
C5 Ru1 C4 37.14(19)
C3 Ru1 C4 36.33(18)
C5 Ru1 C6 37.33(19)
C3 Ru1 C6 78.4(2)
C4 Ru1 C6 66.9(2)
C5 Ru1 C2 78.77(17)
C3 Ru1 C2 36.30(15)
C4 Ru1 C2 65.93(17)
C6 Ru1 C2 67.05(17)
C5 Ru1 C1 67.28(18)
C3 Ru1 C1 65.56(18)
C4 Ru1 C1 78.42(16)
C6 Ru1 C1 37.83(17)
C2 Ru1 C1 36.51(16)
C5 Ru1 P1 89.21(13)
C3 Ru1 P1 132.66(11)
C4 Ru1 P1 100.95(13)
C6 Ru1 P1 106.49(14)
C2 Ru1 P1 166.66(11)
C1 Ru1 P1 142.09(13)
C5 Ru1 Cl2 137.63(17)
C3 Ru1 Cl2 85.62(18)
C4 Ru1 Cl2 102.49(15)
C6 Ru1 Cl2 163.37(14)
C2 Ru1 Cl2 97.20(11)
C1 Ru1 Cl2 129.78(13)
P1 Ru1 Cl2 87.75(4)
C5 Ru1 Cl1 133.79(17)
C3 Ru1 Cl1 138.86(12)
C4 Ru1 Cl1 166.42(13)
C6 Ru1 Cl1 100.61(15)
C2 Ru1 Cl1 104.91(11)
C1 Ru1 Cl1 88.35(11)
P1 Ru1 Cl1 87.55(3)
Cl2 Ru1 Cl1 88.29(5)
C8 P1 C15 101.64(15)
C8 P1 C22 106.18(16)
C15 P1 C22 100.85(16)
C8 P1 Ru1 108.81(11)
C15 P1 Ru1 122.41(12)
C22 P1 Ru1 115.17(13)
C11 O1 C14 118.5(3)
C18 O2 C21 118.6(4)
C25 O3 C28 118.0(4)
C2 C1 C6 119.4(4)
C2 C1 C7 121.7(4)
C6 C1 C7 118.8(5)
C2 C1 Ru1 71.6(2)
C6 C1 Ru1 70.1(2)
C7 C1 Ru1 128.0(3)
C3 C2 C1 119.1(4)
C3 C2 Ru1 69.9(2)
C1 C2 Ru1 71.9(2)
C3 C2 H2 120.5
C1 C2 H2 120.5
Ru1 C2 H2 130.2
C4 C3 C2 122.9(5)
C4 C3 Ru1 72.1(2)
C2 C3 Ru1 73.8(2)
C4 C3 H3 118.5
C2 C3 H3 118.5
Ru1 C3 H3 127.8
C3 C4 C5 119.2(4)
C3 C4 Ru1 71.5(2)
C5 C4 Ru1 70.3(3)
C3 C4 H4 120.4
C5 C4 H4 120.4
Ru1 C4 H4 130.2
C4 C5 C6 121.2(4)
C4 C5 Ru1 72.5(3)
C6 C5 Ru1 73.2(3)
C4 C5 H5 119.4
C6 C5 H5 119.4
Ru1 C5 H5 126.9
C5 C6 C1 118.1(5)
C5 C6 Ru1 69.5(3)
C1 C6 Ru1 72.1(3)
C5 C6 H6 120.9
C1 C6 H6 120.9
Ru1 C6 H6 129.8
C1 C7 H7A 109.5
C1 C7 H7B 109.5
H7A C7 H7B 109.5
C1 C7 H7C 109.5
H7A C7 H7C 109.5
H7B C7 H7C 109.5
C13 C8 C9 118.3(3)
C13 C8 P1 124.4(3)
C9 C8 P1 117.4(2)
C8 C9 C10 122.3(3)
C8 C9 H9 118.9
C10 C9 H9 118.9
C11 C10 C9 118.2(4)
C11 C10 H10 120.9
C9 C10 H10 120.9
O1 C11 C10 124.4(4)
O1 C11 C12 114.9(4)
C10 C11 C12 120.6(3)
C11 C12 C13 119.9(3)
C11 C12 H12 120.1
C13 C12 H12 120.1
C8 C13 C12 120.6(4)
C8 C13 H13 119.7
C12 C13 H13 119.7
O1 C14 H14A 109.5
O1 C14 H14B 109.5
H14A C14 H14B 109.5
O1 C14 H14C 109.5
H14A C14 H14C 109.5
H14B C14 H14C 109.5
C20 C15 C16 117.8(3)
C20 C15 P1 120.5(3)
C16 C15 P1 121.3(3)
C17 C16 C15 120.9(3)
C17 C16 H16 119.5
C15 C16 H16 119.5
C16 C17 C18 120.6(4)
C16 C17 H17 119.7
C18 C17 H17 119.7
O2 C18 C17 115.8(4)
O2 C18 C19 124.8(4)
C17 C18 C19 119.5(4)
C20 C19 C18 119.3(4)
C20 C19 H19 120.3
C18 C19 H19 120.3
C19 C20 C15 121.8(4)
C19 C20 H20 119.1
C15 C20 H20 119.1
O2 C21 H21A 109.5
O2 C21 H21B 109.5
H21A C21 H21B 109.5
O2 C21 H21C 109.5
H21A C21 H21C 109.5
H21B C21 H21C 109.5
C27 C22 C23 118.3(4)
C27 C22 P1 120.5(3)
C23 C22 P1 121.1(3)
C24 C23 C22 120.2(4)
C24 C23 H23 119.9
C22 C23 H23 119.9
C25 C24 C23 120.6(4)
C25 C24 H24 119.7
C23 C24 H24 119.7
O3 C25 C24 116.1(4)
O3 C25 C26 124.3(4)
C24 C25 C26 119.6(4)
C25 C26 C27 119.3(4)
C25 C26 H26 120.3
C27 C26 H26 120.3
C22 C27 C26 121.9(4)
C22 C27 H27 119.0
C26 C27 H27 119.0
O3 C28 H28A 109.5
O3 C28 H28B 109.5
H28A C28 H28B 109.5
O3 C28 H28C 109.5
H28A C28 H28C 109.5
H28B C28 H28C 109.5

loop_
_geom_bond_atom_site_label_1
_geom_bond_atom_site_label_2
_geom_bond_distance
Ru1 C5 2.160(4)
Ru1 C3 2.181(3)
Ru1 C4 2.188(4)
Ru1 C6 2.208(5)
Ru1 C2 2.231(4)
Ru1 C1 2.235(4)
Ru1 P1 2.3593(8)
Ru1 Cl2 2.4099(12)
Ru1 Cl1 2.4121(8)
P1 C8 1.826(3)
P1 C15 1.830(4)
P1 C22 1.841(4)
O1 C11 1.363(4)
O1 C14 1.414(6)
O2 C18 1.365(5)
O2 C21 1.429(6)
O3 C25 1.373(5)
O3 C28 1.410(6)
C1 C2 1.399(6)
C1 C6 1.441(7)
C1 C7 1.469(6)
C2 C3 1.375(6)
C2 H2 0.9300
C3 C4 1.362(6)
C3 H3 0.9300
C4 C5 1.385(7)
C4 H4 0.9300
C5 C6 1.399(7)
C5 H5 0.9300
C6 H6 0.9300
C7 H7A 0.9600
C7 H7B 0.9600
C7 H7C 0.9600
C8 C13 1.372(4)
C8 C9 1.381(5)
C9 C10 1.393(5)
C9 H9 0.9300
C10 C11 1.372(5)
C10 H10 0.9300
C11 C12 1.382(5)
C12 C13 1.392(5)
C12 H12 0.9300
C13 H13 0.9300
C14 H14A 0.9600
C14 H14B 0.9600
C14 H14C 0.9600
C15 C20 1.382(5)
C15 C16 1.402(5)
C16 C17 1.369(5)
C16 H16 0.9300
C17 C18 1.380(6)
C17 H17 0.9300
C18 C19 1.396(6)
C19 C20 1.380(6)
C19 H19 0.9300
C20 H20 0.9300
C21 H21A 0.9600
C21 H21B 0.9600
C21 H21C 0.9600
C22 C27 1.367(5)
C22 C23 1.397(6)
C23 C24 1.381(6)
C23 H23 0.9300
C24 C25 1.380(6)
C24 H24 0.9300
C25 C26 1.381(6)
C26 C27 1.388(6)
C26 H26 0.9300
C27 H27 0.9300
C28 H28A 0.9600
C28 H28B 0.9600
C28 H28C 0.9600
